data_4306798
loop_
_publ_author_name
'Keith M. Wampler'
'Richard R. Schrock'

_publ_section_title
;
Molybdenum Tris(2,5-dimethylpyrrolide), a Rare Homoleptic Molybdenum(III)
Monomer
;
_journal_name_full 'Inorganic Chemistry'
_journal_page_first 10226
_journal_page_last 10228
_journal_paper_doi 10.1021/ic801695j
_journal_volume 47
_journal_year 2008
_chemical_formula_sum 'C18 H24 Mo N3'
_chemical_formula_weight 378.34
_chemical_name_systematic
;
 ?
;
_space_group_IT_number 14
_symmetry_cell_setting monoclinic
_symmetry_space_group_name_Hall '-P 2ybc'
_symmetry_space_group_name_H-M 'P 1 21/c 1'
_atom_sites_solution_hydrogens geom
_atom_sites_solution_primary direct
_atom_sites_solution_secondary difmap
_audit_creation_method SHELXL-97
_cell_angle_alpha 90.00
_cell_angle_beta 109.531(2)
_cell_angle_gamma 90.00
_cell_formula_units_Z 8
_cell_length_a 14.7639(14)
_cell_length_b 12.9291(12)
_cell_length_c 19.0610(18)
_cell_measurement_reflns_used 36
_cell_measurement_temperature 100(2)
_cell_measurement_theta_max 30
_cell_measurement_theta_min 30
_cell_volume 3429.1(6)
_computing_cell_refinement 'SAINT 7.3 (Bruker-AXS, 2006)'
_computing_data_collection 'APEX2 2.1 (Bruker-AXS, 2007)'
_computing_data_reduction 'SAINT 7.3 (Bruker-AXS, 2006)'
_computing_molecular_graphics 'Bruker SHELXTL'
_computing_publication_material 'Bruker SHELXTL'
_computing_structure_refinement 'SHELXL-97 (Sheldrick, 1997)'
_computing_structure_solution 'SHELXS-97 (Sheldrick, 1990)'
_diffrn_ambient_temperature 100(2)
_diffrn_detector_area_resol_mean 8.3
_diffrn_measured_fraction_theta_full 1.000
_diffrn_measured_fraction_theta_max 1.000
_diffrn_measurement_device_type 'Bruker Smart APEX CCD'
_diffrn_measurement_method 'omega and phi scans'
_diffrn_radiation_monochromator graphite
_diffrn_radiation_source 'fine-focus sealed tube'
_diffrn_radiation_type MoK\a
_diffrn_radiation_wavelength 0.71073
_diffrn_reflns_av_R_equivalents 0.0581
_diffrn_reflns_av_sigmaI/netI 0.0342
_diffrn_reflns_limit_h_max 20
_diffrn_reflns_limit_h_min -20
_diffrn_reflns_limit_k_max 17
_diffrn_reflns_limit_k_min -17
_diffrn_reflns_limit_l_max 25
_diffrn_reflns_limit_l_min -26
_diffrn_reflns_number 71868
_diffrn_reflns_theta_full 29.13
_diffrn_reflns_theta_max 29.13
_diffrn_reflns_theta_min 1.46
_diffrn_standards_decay_% 0
_diffrn_standards_interval_count 0
_diffrn_standards_interval_time 0
_diffrn_standards_number 0
_exptl_absorpt_coefficient_mu 0.765
_exptl_absorpt_correction_T_max 0.8620
_exptl_absorpt_correction_T_min 0.5458
_exptl_absorpt_correction_type empirical
_exptl_absorpt_process_details SADABS
_exptl_crystal_colour Orange
_exptl_crystal_density_diffrn 1.466
_exptl_crystal_density_meas ?
_exptl_crystal_density_method .
_exptl_crystal_description Needle
_exptl_crystal_F_000 1560
_exptl_crystal_size_max 0.09
_exptl_crystal_size_mid 0.30
_exptl_crystal_size_min 0.20
_refine_diff_density_max 2.058
_refine_diff_density_min -1.501
_refine_diff_density_rms 0.092
_refine_ls_extinction_method none
_refine_ls_goodness_of_fit_ref 1.024
_refine_ls_hydrogen_treatment constr
_refine_ls_matrix_type full
_refine_ls_number_parameters 409
_refine_ls_number_reflns 9229
_refine_ls_number_restraints 0
_refine_ls_restrained_S_all 1.024
_refine_ls_R_factor_all 0.0468
_refine_ls_R_factor_gt 0.0322
_refine_ls_shift/su_max 0.001
_refine_ls_shift/su_mean 0.000
_refine_ls_structure_factor_coef Fsqd
_refine_ls_weighting_details 'calc w=3D1/[\s^2^(Fo^2^)+(0.0244P)^2^+5.7043P] where P=3D(Fo^2^+2Fc^2^)/3'
_refine_ls_weighting_scheme calc
_refine_ls_wR_factor_gt 0.0694
_refine_ls_wR_factor_ref 0.0767
_reflns_number_gt 7510
_reflns_number_total 9229
_reflns_threshold_expression &gt;2sigma(I)
_cod_data_source_file ic801695j_si_003_2.cif
_cod_data_source_block 08045
_cod_depositor_comments
;
The following automatic conversions were performed:
'_symmetry_cell_setting' value 'Monoclinic' changed to 'monoclinic'
according to '/home/saulius/struct/CIF-dictionaries/cif_core.dic'
dictionary named 'cif_core.dic' version 2.4.1 from 2010-06-29.

Automatic conversion script
Id: cif_fix_enum 1527 2010-12-29 10:47:43Z saulius 
;
_cod_database_code 4306798

loop_
_symmetry_equiv_pos_as_xyz
'x, y, z'
'-x, y+1/2, -z+1/2'
'-x, -y, -z'
'x,-y-1/2, z-1/2'

loop_
_atom_site_label
_atom_site_type_symbol
_atom_site_fract_x
_atom_site_fract_y
_atom_site_fract_z
_atom_site_U_iso_or_equiv
_atom_site_adp_type
_atom_site_occupancy
_atom_site_symmetry_multiplicity
_atom_site_calc_flag
_atom_site_refinement_flags
_atom_site_disorder_assembly
_atom_site_disorder_group
Mo1 Mo 0.139203(13) 0.208211(15) 0.384405(11) 0.01407(5) Uani 1 1 d . . .
N1 N 0.00505(14) 0.19706(16) 0.41837(11) 0.0187(4) Uani 1 1 d . . .
C11 C 0.07652(17) 0.2561(2) 0.47022(13) 0.0198(5) Uani 1 1 d . . .
C111 C 0.0559(2) 0.3626(2) 0.49181(15) 0.0279(6) Uani 1 1 d . . .
H11A H 0.0195 0.4013 0.4471 0.042 Uiso 1 1 calc R . .
H11B H 0.1166 0.3984 0.5172 0.042 Uiso 1 1 calc R . .
H11C H 0.0182 0.3579 0.5253 0.042 Uiso 1 1 calc R . .
C12 C 0.15683(17) 0.1911(2) 0.50613(13) 0.0211(5) Uani 1 1 d . . .
H12A H 0.2148 0.2108 0.5491 0.025 Uiso 1 1 calc R . .
C13 C 0.13258(18) 0.0897(2) 0.47701(13) 0.0219(5) Uani 1 1 d . . .
H13A H 0.1720 0.0256 0.4930 0.026 Uiso 1 1 calc R . .
C14 C 0.03945(17) 0.09645(19) 0.42496(13) 0.0192(5) Uani 1 1 d . . .
C141 C -0.0228(2) 0.0107(2) 0.38262(16) 0.0284(6) Uani 1 1 d . . .
H14A H -0.0670 -0.0109 0.4084 0.043 Uiso 1 1 calc R . .
H14B H 0.0175 -0.0481 0.3793 0.043 Uiso 1 1 calc R . .
H14C H -0.0597 0.0347 0.3324 0.043 Uiso 1 1 calc R . .
N2 N 0.28091(14) 0.22166(16) 0.36225(12) 0.0211(4) Uani 1 1 d . . .
C21 C 0.21551(17) 0.26575(19) 0.29955(14) 0.0206(5) Uani 1 1 d . . .
C211 C 0.2038(2) 0.2244(2) 0.22379(15) 0.0280(6) Uani 1 1 d . . .
H21A H 0.2639 0.2339 0.2133 0.042 Uiso 1 1 calc R . .
H21B H 0.1519 0.2617 0.1866 0.042 Uiso 1 1 calc R . .
H21C H 0.1881 0.1506 0.2219 0.042 Uiso 1 1 calc R . .
C22 C 0.16980(17) 0.35204(19) 0.31774(14) 0.0208(5) Uani 1 1 d . . .
H22A H 0.1209 0.3976 0.2823 0.025 Uiso 1 1 calc R . .
C23 C 0.21056(17) 0.36482(19) 0.39613(14) 0.0211(5) Uani 1 1 d . . .
H23A H 0.2001 0.4246 0.4258 0.025 Uiso 1 1 calc R . .
C24 C 0.28074(17) 0.28500(19) 0.42206(14) 0.0215(5) Uani 1 1 d . . .
C241 C 0.35763(18) 0.2756(2) 0.49653(15) 0.0311(6) Uani 1 1 d . . .
H24A H 0.3658 0.2027 0.5114 0.047 Uiso 1 1 calc R . .
H24B H 0.3392 0.3153 0.5334 0.047 Uiso 1 1 calc R . .
H24C H 0.4182 0.3026 0.4935 0.047 Uiso 1 1 calc R . .
N3 N 0.07937(13) 0.11100(14) 0.29062(10) 0.0148(4) Uani 1 1 d . . .
C31 C 0.11549(17) 0.01761(17) 0.27571(13) 0.0176(4) Uani 1 1 d . . .
C311 C 0.20301(18) -0.03234(19) 0.32941(14) 0.0228(5) Uani 1 1 d . . .
H31A H 0.2175 -0.0962 0.3076 0.034 Uiso 1 1 calc R . .
H31B H 0.1910 -0.0486 0.3758 0.034 Uiso 1 1 calc R . .
H31C H 0.2577 0.0151 0.3400 0.034 Uiso 1 1 calc R . .
C32 C 0.06017(17) -0.01641(18) 0.20618(14) 0.0203(5) Uani 1 1 d . . .
H32A H 0.0695 -0.0781 0.1824 0.024 Uiso 1 1 calc R . .
C33 C -0.01362(17) 0.05800(18) 0.17650(13) 0.0201(5) Uani 1 1 d . . .
H33A H -0.0628 0.0554 0.1292 0.024 Uiso 1 1 calc R . .
C34 C -0.00043(16) 0.13449(18) 0.22907(13) 0.0170(4) Uani 1 1 d . . .
C341 C -0.05708(17) 0.23150(19) 0.22465(13) 0.0206(5) Uani 1 1 d . . .
H34A H -0.0252 0.2888 0.2086 0.031 Uiso 1 1 calc R . .
H34B H -0.0613 0.2472 0.2737 0.031 Uiso 1 1 calc R . .
H34C H -0.1219 0.2222 0.1887 0.031 Uiso 1 1 calc R . .
Mo2 Mo 0.368161(14) 0.684876(16) 0.151331(11) 0.01797(5) Uani 1 1 d . . .
N4 N 0.38542(17) 0.8173(2) 0.23329(13) 0.0301(5) Uani 1 1 d . . .
C41 C 0.3882(2) 0.7216(3) 0.26843(15) 0.0325(6) Uani 1 1 d . . .
C411 C 0.4714(2) 0.6941(3) 0.33643(16) 0.0468(9) Uani 1 1 d . . .
H41A H 0.5315 0.7156 0.3295 0.070 Uiso 1 1 calc R . .
H41B H 0.4725 0.6192 0.3444 0.070 Uiso 1 1 calc R . .
H41C H 0.4647 0.7297 0.3798 0.070 Uiso 1 1 calc R . .
C42 C 0.2971(2) 0.6724(3) 0.23873(15) 0.0335(7) Uani 1 1 d . . .
H42A H 0.2767 0.6071 0.2573 0.040 Uiso 1 1 calc R . .
C43 C 0.23601(19) 0.7422(2) 0.18472(15) 0.0301(6) Uani 1 1 d . . .
H43A H 0.1663 0.7325 0.1557 0.036 Uiso 1 1 calc R . .
C44 C 0.2922(2) 0.8298(2) 0.18476(15) 0.0298(6) Uani 1 1 d . . .
C441 C 0.2614(2) 0.9275(2) 0.14326(18) 0.0383(7) Uani 1 1 d . . .
H44A H 0.2457 0.9784 0.1755 0.057 Uiso 1 1 calc R . .
H44B H 0.2045 0.9147 0.0995 0.057 Uiso 1 1 calc R . .
H44C H 0.3135 0.9542 0.1273 0.057 Uiso 1 1 calc R . .
N5 N 0.34544(15) 0.53896(16) 0.07834(13) 0.0247(5) Uani 1 1 d . . .
C51 C 0.37712(19) 0.5139(2) 0.15426(15) 0.0279(6) Uani 1 1 d . . .
C511 C 0.3228(2) 0.4375(2) 0.18361(18) 0.0399(8) Uani 1 1 d . . .
H51A H 0.2537 0.4476 0.1587 0.060 Uiso 1 1 calc R . .
H51B H 0.3386 0.4477 0.2373 0.060 Uiso 1 1 calc R . .
H51C H 0.3405 0.3672 0.1741 0.060 Uiso 1 1 calc R . .
C52 C 0.47285(19) 0.5515(2) 0.18956(16) 0.0289(6) Uani 1 1 d . . .
H52A H 0.5155 0.5370 0.2417 0.035 Uiso 1 1 calc R . .
C53 C 0.50022(18) 0.5991(2) 0.13226(15) 0.0252(5) Uani 1 1 d . . .
H53A H 0.5643 0.6298 0.1375 0.030 Uiso 1 1 calc R . .
C54 C 0.42208(18) 0.58719(19) 0.06592(15) 0.0241(5) Uani 1 1 d . . .
C541 C 0.4161(2) 0.6172(2) -0.01095(15) 0.0283(6) Uani 1 1 d . . .
H54A H 0.4343 0.5582 -0.0356 0.043 Uiso 1 1 calc R . .
H54B H 0.4600 0.6750 -0.0086 0.043 Uiso 1 1 calc R . .
H54C H 0.3502 0.6382 -0.0392 0.043 Uiso 1 1 calc R . .
N6 N 0.34715(14) 0.78912(15) 0.06193(11) 0.0160(4) Uani 1 1 d . . .
C61 C 0.26723(17) 0.79730(19) -0.00213(13) 0.0198(5) Uani 1 1 d . . .
C611 C 0.17993(17) 0.7314(2) -0.01398(14) 0.0232(5) Uani 1 1 d . . .
H61A H 0.1324 0.7470 -0.0627 0.035 Uiso 1 1 calc R . .
H61B H 0.1523 0.7457 0.0251 0.035 Uiso 1 1 calc R . .
H61C H 0.1980 0.6582 -0.0122 0.035 Uiso 1 1 calc R . .
C62 C 0.28377(19) 0.8736(2) -0.04682(15) 0.0250(5) Uani 1 1 d . . .
H62A H 0.2412 0.8945 -0.0941 0.030 Uiso 1 1 calc R . .
C63 C 0.37622(19) 0.9150(2) -0.00912(15) 0.0267(5) Uani 1 1 d . . .
H63A H 0.4069 0.9693 -0.0262 0.032 Uiso 1 1 calc R . .
C64 C 0.41333(17) 0.86194(18) 0.05687(14) 0.0199(5) Uani 1 1 d . . .
C641 C 0.50700(18) 0.8787(2) 0.11884(15) 0.0245(5) Uani 1 1 d . . .
H64A H 0.5427 0.9347 0.1053 0.037 Uiso 1 1 calc R . .
H64B H 0.5451 0.8150 0.1271 0.037 Uiso 1 1 calc R . .
H64C H 0.4942 0.8972 0.1645 0.037 Uiso 1 1 calc R . .

loop_
_atom_site_aniso_label
_atom_site_aniso_U_11
_atom_site_aniso_U_22
_atom_site_aniso_U_33
_atom_site_aniso_U_23
_atom_site_aniso_U_13
_atom_site_aniso_U_12
Mo1 0.01111(9) 0.01642(9) 0.01429(9) 0.00037(7) 0.00371(7) 0.00034(7)
N1 0.0148(9) 0.0260(10) 0.0172(10) -0.0002(8) 0.0077(8) -0.0002(8)
C11 0.0205(11) 0.0250(12) 0.0157(11) -0.0007(9) 0.0085(9) 0.0023(9)
C111 0.0316(14) 0.0289(13) 0.0249(13) -0.0058(11) 0.0116(11) 0.0028(11)
C12 0.0172(11) 0.0315(13) 0.0140(11) 0.0012(9) 0.0045(9) 0.0023(10)
C13 0.0228(12) 0.0247(12) 0.0194(12) 0.0083(9) 0.0088(10) 0.0051(10)
C14 0.0217(11) 0.0225(11) 0.0166(11) 0.0020(9) 0.0108(9) -0.0022(9)
C141 0.0306(14) 0.0290(14) 0.0299(14) -0.0008(11) 0.0158(12) -0.0108(11)
N2 0.0143(9) 0.0249(10) 0.0267(11) -0.0007(8) 0.0102(8) -0.0024(8)
C21 0.0203(11) 0.0213(12) 0.0225(12) -0.0014(9) 0.0101(10) -0.0084(9)
C211 0.0360(15) 0.0292(14) 0.0259(13) -0.0039(11) 0.0199(12) -0.0103(11)
C22 0.0198(11) 0.0178(11) 0.0252(13) 0.0022(9) 0.0082(10) -0.0030(9)
C23 0.0185(11) 0.0187(11) 0.0258(13) -0.0023(9) 0.0070(10) -0.0045(9)
C24 0.0142(11) 0.0242(12) 0.0252(12) -0.0024(10) 0.0054(9) -0.0051(9)
C241 0.0170(12) 0.0431(16) 0.0282(14) -0.0010(12) 0.0009(11) -0.0037(11)
N3 0.0139(9) 0.0162(9) 0.0147(9) 0.0011(7) 0.0054(7) 0.0002(7)
C31 0.0189(11) 0.0153(10) 0.0207(12) 0.0011(9) 0.0093(9) -0.0012(8)
C311 0.0221(12) 0.0208(12) 0.0243(13) 0.0014(9) 0.0061(10) 0.0034(9)
C32 0.0235(12) 0.0168(11) 0.0219(12) -0.0029(9) 0.0091(10) -0.0020(9)
C33 0.0199(11) 0.0205(11) 0.0184(11) -0.0018(9) 0.0045(9) -0.0041(9)
C34 0.0142(10) 0.0181(11) 0.0186(11) 0.0017(9) 0.0054(9) -0.0007(8)
C341 0.0184(11) 0.0238(12) 0.0178(11) -0.0003(9) 0.0036(9) 0.0025(9)
Mo2 0.01325(9) 0.02430(11) 0.01448(10) 0.00247(8) 0.00215(7) -0.00465(8)
N4 0.0263(12) 0.0428(14) 0.0221(11) -0.0130(10) 0.0092(9) -0.0079(10)
C41 0.0275(14) 0.0532(19) 0.0165(12) -0.0021(12) 0.0070(11) -0.0101(13)
C411 0.0364(17) 0.078(3) 0.0185(14) 0.0005(15) -0.0005(13) -0.0074(17)
C42 0.0279(14) 0.0545(19) 0.0200(13) 0.0011(12) 0.0106(11) -0.0121(13)
C43 0.0209(13) 0.0499(17) 0.0226(13) -0.0053(12) 0.0112(11) -0.0062(12)
C44 0.0267(13) 0.0413(16) 0.0273(14) -0.0118(12) 0.0168(12) -0.0015(12)
C441 0.0389(17) 0.0367(16) 0.0459(18) -0.0111(14) 0.0229(15) 0.0046(13)
N5 0.0211(10) 0.0189(10) 0.0294(12) 0.0030(9) 0.0025(9) -0.0020(8)
C51 0.0219(12) 0.0239(13) 0.0305(14) 0.0096(11) -0.0009(11) -0.0029(10)
C511 0.0334(16) 0.0346(16) 0.0434(18) 0.0145(13) 0.0016(14) -0.0116(13)
C52 0.0206(12) 0.0256(13) 0.0332(15) 0.0110(11) -0.0008(11) -0.0028(10)
C53 0.0171(11) 0.0218(12) 0.0333(14) 0.0036(10) 0.0037(10) 0.0014(9)
C54 0.0195(12) 0.0173(11) 0.0331(14) -0.0027(10) 0.0057(10) 0.0028(9)
C541 0.0271(13) 0.0299(14) 0.0293(14) -0.0065(11) 0.0110(11) 0.0031(11)
N6 0.0155(9) 0.0170(9) 0.0161(9) -0.0002(7) 0.0060(8) -0.0001(7)
C61 0.0179(11) 0.0207(11) 0.0196(11) 0.0002(9) 0.0044(9) 0.0035(9)
C611 0.0189(11) 0.0280(13) 0.0187(12) 0.0003(10) 0.0006(9) -0.0004(10)
C62 0.0254(13) 0.0249(13) 0.0229(13) 0.0066(10) 0.0059(10) 0.0050(10)
C63 0.0262(13) 0.0241(13) 0.0319(14) 0.0071(11) 0.0126(11) -0.0005(10)
C64 0.0190(11) 0.0163(11) 0.0264(13) 0.0005(9) 0.0102(10) -0.0012(9)
C641 0.0215(12) 0.0231(12) 0.0300(14) -0.0008(10) 0.0100(11) -0.0061(10)

loop_
_atom_type_symbol
_atom_type_description
_atom_type_scat_dispersion_real
_atom_type_scat_dispersion_imag
_atom_type_scat_source
C C 0.0033 0.0016 'International Tables Vol C Tables 4.2.6.8 and 6.1.1.4'
H H 0.0000 0.0000 'International Tables Vol C Tables 4.2.6.8 and 6.1.1.4'
N N 0.0061 0.0033 'International Tables Vol C Tables 4.2.6.8 and 6.1.1.4'
Mo Mo -1.6832 0.6857 'International Tables Vol C Tables 4.2.6.8 and 6.1.1.4'

loop_
_geom_angle_atom_site_label_1
_geom_angle_atom_site_label_2
_geom_angle_atom_site_label_3
_geom_angle
_geom_angle_site_symmetry_1
_geom_angle_site_symmetry_3
_geom_angle_publ_flag
N3 Mo1 C24 128.56(8) . . ?
N3 Mo1 C11 128.86(8) . . ?
C24 Mo1 C11 102.57(9) . . ?
N3 Mo1 C12 132.88(8) . . ?
C24 Mo1 C12 86.48(9) . . ?
C11 Mo1 C12 37.17(9) . . ?
N3 Mo1 C23 131.57(8) . . ?
C24 Mo1 C23 37.30(9) . . ?
C11 Mo1 C23 88.44(9) . . ?
C12 Mo1 C23 95.54(9) . . ?
N3 Mo1 N2 92.21(7) . . ?
C24 Mo1 N2 36.49(8) . . ?
C11 Mo1 N2 138.70(8) . . ?
C12 Mo1 N2 113.65(8) . . ?
C23 Mo1 N2 61.47(8) . . ?
N3 Mo1 N1 92.59(7) . . ?
C24 Mo1 N1 138.84(8) . . ?
C11 Mo1 N1 36.32(8) . . ?
C12 Mo1 N1 61.02(8) . . ?
C23 Mo1 N1 116.64(8) . . ?
N2 Mo1 N1 174.54(7) . . ?
N3 Mo1 C13 97.79(8) . . ?
C24 Mo1 C13 108.66(9) . . ?
C11 Mo1 C13 59.94(9) . . ?
C12 Mo1 C13 35.75(9) . . ?
C23 Mo1 C13 129.91(9) . . ?
N2 Mo1 C13 117.28(8) . . ?
N1 Mo1 C13 59.43(8) . . ?
N3 Mo1 C14 77.56(8) . . ?
C24 Mo1 C14 142.45(9) . . ?
C11 Mo1 C14 58.13(9) . . ?
C12 Mo1 C14 58.37(9) . . ?
C23 Mo1 C14 146.56(9) . . ?
N2 Mo1 C14 144.84(8) . . ?
N1 Mo1 C14 34.60(8) . . ?
C13 Mo1 C14 34.50(8) . . ?
N3 Mo1 C21 76.74(8) . . ?
C24 Mo1 C21 57.85(9) . . ?
C11 Mo1 C21 145.37(9) . . ?
C12 Mo1 C21 144.25(9) . . ?
C23 Mo1 C21 58.37(9) . . ?
N2 Mo1 C21 34.50(8) . . ?
N1 Mo1 C21 149.88(8) . . ?
C13 Mo1 C21 149.06(9) . . ?
C14 Mo1 C21 154.14(8) . . ?
N3 Mo1 C22 96.48(8) . . ?
C24 Mo1 C22 59.58(9) . . ?
C11 Mo1 C22 112.09(9) . . ?
C12 Mo1 C22 130.42(9) . . ?
C23 Mo1 C22 35.58(9) . . ?
N2 Mo1 C22 59.37(8) . . ?
N1 Mo1 C22 122.55(8) . . ?
C13 Mo1 C22 165.48(9) . . ?
C14 Mo1 C22 154.22(8) . . ?
C21 Mo1 C22 34.38(8) . . ?
C14 N1 C11 106.23(19) . . ?
C14 N1 Mo1 76.05(13) . . ?
C11 N1 Mo1 69.31(12) . . ?
N1 C11 C12 109.0(2) . . ?
N1 C11 C111 121.3(2) . . ?
C12 C11 C111 128.5(2) . . ?
N1 C11 Mo1 74.36(13) . . ?
C12 C11 Mo1 72.85(14) . . ?
C111 C11 Mo1 129.20(18) . . ?
C13 C12 C11 107.2(2) . . ?
C13 C12 Mo1 76.22(14) . . ?
C11 C12 Mo1 69.97(13) . . ?
C14 C13 C12 106.1(2) . . ?
C14 C13 Mo1 72.97(13) . . ?
C12 C13 Mo1 68.03(13) . . ?
N1 C14 C13 111.4(2) . . ?
N1 C14 C141 120.5(2) . . ?
C13 C14 C141 128.0(2) . . ?
N1 C14 Mo1 69.34(12) . . ?
C13 C14 Mo1 72.53(14) . . ?
C141 C14 Mo1 127.86(17) . . ?
C21 N2 C24 105.7(2) . . ?
C21 N2 Mo1 76.84(13) . . ?
C24 N2 Mo1 69.06(12) . . ?
N2 C21 C22 111.6(2) . . ?
N2 C21 C211 120.6(2) . . ?
C22 C21 C211 127.7(2) . . ?
N2 C21 Mo1 68.66(12) . . ?
C22 C21 Mo1 72.84(14) . . ?
C211 C21 Mo1 128.12(16) . . ?
C21 C22 C23 106.4(2) . . ?
C21 C22 Mo1 72.78(14) . . ?
C23 C22 Mo1 67.59(13) . . ?
C22 C23 C24 106.4(2) . . ?
C22 C23 Mo1 76.84(14) . . ?
C24 C23 Mo1 69.32(13) . . ?
N2 C24 C23 109.8(2) . . ?
N2 C24 C241 121.1(2) . . ?
C23 C24 C241 128.3(2) . . ?
N2 C24 Mo1 74.45(13) . . ?
C23 C24 Mo1 73.38(13) . . ?
C241 C24 Mo1 127.42(18) . . ?
C31 N3 C34 107.02(19) . . ?
C31 N3 Mo1 127.45(15) . . ?
C34 N3 Mo1 125.34(15) . . ?
C32 C31 N3 109.3(2) . . ?
C32 C31 C311 128.2(2) . . ?
N3 C31 C311 122.5(2) . . ?
C31 C32 C33 107.2(2) . . ?
C34 C33 C32 107.1(2) . . ?
C33 C34 N3 109.4(2) . . ?
C33 C34 C341 128.5(2) . . ?
N3 C34 C341 122.1(2) . . ?
N6 Mo2 C41 127.86(10) . . ?
N6 Mo2 C51 130.44(9) . . ?
C41 Mo2 C51 101.70(11) . . ?
N6 Mo2 C42 131.55(10) . . ?
C41 Mo2 C42 37.23(10) . . ?
C51 Mo2 C42 87.05(12) . . ?
N6 Mo2 C52 130.16(9) . . ?
C41 Mo2 C52 89.53(11) . . ?
C51 Mo2 C52 37.26(9) . . ?
C42 Mo2 C52 98.29(11) . . ?
N6 Mo2 N4 91.51(8) . . ?
C41 Mo2 N4 36.44(10) . . ?
C51 Mo2 N4 137.93(10) . . ?
C42 Mo2 N4 61.22(10) . . ?
C52 Mo2 N4 116.36(10) . . ?
N6 Mo2 N5 94.75(8) . . ?
C41 Mo2 N5 137.07(10) . . ?
C51 Mo2 N5 36.11(9) . . ?
C42 Mo2 N5 112.26(10) . . ?
C52 Mo2 N5 61.11(9) . . ?
N4 Mo2 N5 173.15(8) . . ?
N6 Mo2 C43 96.03(9) . . ?
C41 Mo2 C43 60.21(10) . . ?
C51 Mo2 C43 110.74(11) . . ?
C42 Mo2 C43 36.19(10) . . ?
C52 Mo2 C43 133.41(10) . . ?
N4 Mo2 C43 59.47(9) . . ?
N5 Mo2 C43 116.95(9) . . ?
N6 Mo2 C53 94.66(8) . . ?
C41 Mo2 C53 114.63(10) . . ?
C51 Mo2 C53 59.48(10) . . ?
C42 Mo2 C53 133.58(11) . . ?
C52 Mo2 C53 35.64(9) . . ?
N4 Mo2 C53 123.22(9) . . ?
N5 Mo2 C53 59.04(8) . . ?
C43 Mo2 C53 168.90(10) . . ?
N6 Mo2 C44 76.02(9) . . ?
C41 Mo2 C44 58.29(11) . . ?
C51 Mo2 C44 144.04(10) . . ?
C42 Mo2 C44 58.64(11) . . ?
C52 Mo2 C44 147.69(10) . . ?
N4 Mo2 C44 34.63(9) . . ?
N5 Mo2 C44 145.24(9) . . ?
C43 Mo2 C44 34.40(10) . . ?
C53 Mo2 C44 153.44(9) . . ?
N6 Mo2 C54 77.34(8) . . ?
C41 Mo2 C54 147.03(10) . . ?
C51 Mo2 C54 57.35(10) . . ?
C42 Mo2 C54 143.85(11) . . ?
C52 Mo2 C54 58.14(10) . . ?
N4 Mo2 C54 151.28(8) . . ?
N5 Mo2 C54 34.08(8) . . ?
C43 Mo2 C54 147.06(9) . . ?
C53 Mo2 C54 34.28(9) . . ?
C44 Mo2 C54 152.98(10) . . ?
C44 N4 C41 106.6(2) . . ?
C44 N4 Mo2 76.76(15) . . ?
C41 N4 Mo2 69.02(15) . . ?
N4 C41 C42 109.4(3) . . ?
N4 C41 C411 120.4(3) . . ?
C42 C41 C411 129.1(3) . . ?
N4 C41 Mo2 74.54(14) . . ?
C42 C41 Mo2 73.26(16) . . ?
C411 C41 Mo2 128.2(2) . . ?
C41 C42 C43 106.7(3) . . ?
C41 C42 Mo2 69.51(15) . . ?
C43 C42 Mo2 76.18(15) . . ?
C44 C43 C42 106.1(2) . . ?
C44 C43 Mo2 73.29(15) . . ?
C42 C43 Mo2 67.64(15) . . ?
N4 C44 C43 111.2(3) . . ?
N4 C44 C441 121.0(3) . . ?
C43 C44 C441 127.8(3) . . ?
N4 C44 Mo2 68.61(15) . . ?
C43 C44 Mo2 72.30(17) . . ?
C441 C44 Mo2 128.17(19) . . ?
C54 N5 C51 105.8(2) . . ?
C54 N5 Mo2 76.77(14) . . ?
C51 N5 Mo2 68.57(14) . . ?
N5 C51 C52 110.0(2) . . ?
N5 C51 C511 120.3(2) . . ?
C52 C51 C511 128.2(2) . . ?
N5 C51 Mo2 75.32(14) . . ?
C52 C51 Mo2 73.36(15) . . ?
C511 C51 Mo2 129.4(2) . . ?
C53 C52 C51 105.9(2) . . ?
C53 C52 Mo2 76.31(15) . . ?
C51 C52 Mo2 69.38(15) . . ?
C54 C53 C52 106.5(2) . . ?
C54 C53 Mo2 73.74(15) . . ?
C52 C53 Mo2 68.05(15) . . ?
N5 C54 C53 111.6(2) . . ?
N5 C54 C541 120.3(2) . . ?
C53 C54 C541 128.1(2) . . ?
N5 C54 Mo2 69.15(14) . . ?
C53 C54 Mo2 71.98(15) . . ?
C541 C54 Mo2 127.36(17) . . ?
C64 N6 C61 107.40(19) . . ?
C64 N6 Mo2 125.01(16) . . ?
C61 N6 Mo2 127.59(15) . . ?
C62 C61 N6 108.9(2) . . ?
C62 C61 C611 129.5(2) . . ?
N6 C61 C611 121.6(2) . . ?
C61 C62 C63 107.2(2) . . ?
C64 C63 C62 107.3(2) . . ?
C63 C64 N6 109.2(2) . . ?
C63 C64 C641 128.8(2) . . ?
N6 C64 C641 121.9(2) . . ?

loop_
_geom_bond_atom_site_label_1
_geom_bond_atom_site_label_2
_geom_bond_distance
_geom_bond_site_symmetry_2
_geom_bond_publ_flag
Mo1 N3 2.1213(19) . ?
Mo1 C24 2.206(2) . ?
Mo1 C11 2.220(2) . ?
Mo1 C12 2.258(2) . ?
Mo1 C23 2.259(2) . ?
Mo1 N2 2.2751(19) . ?
Mo1 N1 2.2849(19) . ?
Mo1 C13 2.364(2) . ?
Mo1 C14 2.370(2) . ?
Mo1 C21 2.378(2) . ?
Mo1 C22 2.379(2) . ?
N1 C14 1.387(3) . ?
N1 C11 1.405(3) . ?
C11 C12 1.428(3) . ?
C11 C111 1.498(3) . ?
C12 C13 1.422(4) . ?
C13 C14 1.404(3) . ?
C14 C141 1.493(3) . ?
N2 C21 1.383(3) . ?
N2 C24 1.404(3) . ?
C21 C22 1.406(3) . ?
C21 C211 1.495(3) . ?
C22 C23 1.422(3) . ?
C23 C24 1.428(3) . ?
C24 C241 1.497(3) . ?
N3 C31 1.387(3) . ?
N3 C34 1.390(3) . ?
C31 C32 1.376(3) . ?
C31 C311 1.500(3) . ?
C32 C33 1.421(3) . ?
C33 C34 1.375(3) . ?
C34 C341 1.494(3) . ?
Mo2 N6 2.1126(19) . ?
Mo2 C41 2.203(3) . ?
Mo2 C51 2.214(3) . ?
Mo2 C42 2.252(3) . ?
Mo2 C52 2.267(3) . ?
Mo2 N4 2.274(2) . ?
Mo2 N5 2.301(2) . ?
Mo2 C43 2.365(3) . ?
Mo2 C53 2.375(3) . ?
Mo2 C44 2.377(3) . ?
Mo2 C54 2.397(3) . ?
N4 C44 1.388(4) . ?
N4 C41 1.401(4) . ?
C41 C42 1.423(4) . ?
C41 C411 1.500(4) . ?
C42 C43 1.438(4) . ?
C43 C44 1.402(4) . ?
C44 C441 1.480(4) . ?
N5 C54 1.380(3) . ?
N5 C51 1.402(3) . ?
C51 C52 1.432(4) . ?
C51 C511 1.493(4) . ?
C52 C53 1.424(4) . ?
C53 C54 1.406(4) . ?
C54 C541 1.490(4) . ?
N6 C64 1.383(3) . ?
N6 C61 1.390(3) . ?
C61 C62 1.377(3) . ?
C61 C611 1.498(3) . ?
C62 C63 1.418(4) . ?
C63 C64 1.375(4) . ?
C64 C641 1.504(3) . ?
